data_2224197
loop_
_publ_author_name
'St\%ahl, Kenny'
'Berg, Rolf W.'

_publ_section_title
;Octarubidium
 di-\m-sulfato-\k^4^<i>O</i>:<i>O</i>'-bis[<i>cis</i>-dioxido-<i>cis</i>-disulfatotungstate(VI)]
;
_journal_coeditor_code FI2090
_journal_issue 12
_journal_name_full 'Acta Crystallographica Section E'
_journal_page_first i88
_journal_paper_doi 10.1107/S1600536809046431
_journal_volume 65
_journal_year 2009
_chemical_formula_iupac 'Rb8 [W2 O4 (S O4)6]'
_chemical_formula_moiety 'O28 S6 W2, 8(Rb)'
_chemical_formula_sum 'O28 Rb8 S6 W2'
_chemical_formula_weight 1691.86
_chemical_name_common 'Rubidium oxo-sulfatotungstate'
_chemical_name_systematic
;
Octarubidium
di-\m-sulfato-\k^4^<i>O</i>:<i>O</i>'-bis[<i>cis</i>-dioxido-<i>cis</i>-
disulfatotungstate(VI)]
;
_space_group_IT_number 14
_symmetry_cell_setting monoclinic
_symmetry_space_group_name_Hall '-P 2yn'
_symmetry_space_group_name_H-M 'P 1 21/n 1'
_atom_sites_solution_primary direct
_atom_sites_solution_secondary difmap
_audit_creation_method SHELXLTL
_cell_angle_alpha 90.00
_cell_angle_beta 90.4720(10)
_cell_angle_gamma 90.00
_cell_formula_units_Z 2
_cell_length_a 9.6405(5)
_cell_length_b 13.9890(7)
_cell_length_c 10.7692(5)
_cell_measurement_reflns_used 6979
_cell_measurement_temperature 120(2)
_cell_measurement_theta_max 27.99
_cell_measurement_theta_min 2.39
_cell_volume 1452.30(12)
_computing_cell_refinement 'SAINT-Plus (Bruker, 2002)'
_computing_data_collection 'SMART (Bruker, 2002)'
_computing_data_reduction 'SAINT-Plus (Bruker, 2002) and SADABS (Sheldrick, 2002)'
_computing_molecular_graphics 'ORTEP-3 (Farrugia, 1997) and ATOMS (Dowty, 2000)'
_computing_publication_material 'SHELXTL (Sheldrick, 2008)'
_computing_structure_refinement 'SHELXTL (Sheldrick, 2008)'
_computing_structure_solution 'SHELXTL (Sheldrick, 2008)'
_diffrn_ambient_temperature 120(2)
_diffrn_measured_fraction_theta_full 0.985
_diffrn_measured_fraction_theta_max 0.993
_diffrn_measurement_device_type 'Bruker SMART APEX'
_diffrn_measurement_method '\w scan, frame data integration'
_diffrn_radiation_monochromator graphite
_diffrn_radiation_source 'fine-focus sealed tube'
_diffrn_radiation_type MoK\a
_diffrn_radiation_wavelength 0.71073
_diffrn_reflns_av_R_equivalents 0.0355
_diffrn_reflns_av_sigmaI/netI 0.0268
_diffrn_reflns_limit_h_max 12
_diffrn_reflns_limit_h_min -12
_diffrn_reflns_limit_k_max 18
_diffrn_reflns_limit_k_min -18
_diffrn_reflns_limit_l_max 14
_diffrn_reflns_limit_l_min -14
_diffrn_reflns_number 18895
_diffrn_reflns_theta_full 15.00
_diffrn_reflns_theta_max 28.00
_diffrn_reflns_theta_min 2.39
_diffrn_standards_decay_% 0.0(7)
_diffrn_standards_interval_time 345
_diffrn_standards_number 288
_exptl_absorpt_coefficient_mu 21.773
_exptl_absorpt_correction_T_max 0.59
_exptl_absorpt_correction_T_min 0.077
_exptl_absorpt_correction_type multi-scan
_exptl_absorpt_process_details
;
(SADABS; Sheldrick, 2002)
;
_exptl_crystal_colour colourless
_exptl_crystal_density_diffrn 3.869
_exptl_crystal_density_method 'not measured'
_exptl_crystal_description irregular
_exptl_crystal_F_000 1528
_exptl_crystal_size_max 0.45
_exptl_crystal_size_mid 0.20
_exptl_crystal_size_min 0.045
_refine_diff_density_max 1.345
_refine_diff_density_min -1.513
_refine_ls_extinction_coef 0.00175(10)
_refine_ls_extinction_expression Fc^*^=kFc[1+0.001xFc^2^\l^3^/sin(2\q)]^-1/4^
_refine_ls_extinction_method 'SHELXTL (Sheldrick, 2008)'
_refine_ls_goodness_of_fit_ref 1.106
_refine_ls_matrix_type full
_refine_ls_number_parameters 200
_refine_ls_number_reflns 3496
_refine_ls_number_restraints 0
_refine_ls_restrained_S_all 1.106
_refine_ls_R_factor_all 0.0211
_refine_ls_R_factor_gt 0.0200
_refine_ls_shift/su_max 0.001
_refine_ls_shift/su_mean 0.000
_refine_ls_structure_factor_coef Fsqd
_refine_ls_weighting_details 'calc w=1/[\s^2^(Fo^2^)+(0.0287P)^2^+1.1918P] where P=(Fo^2^+2Fc^2^)/3'
_refine_ls_weighting_scheme calc
_refine_ls_wR_factor_gt 0.0515
_refine_ls_wR_factor_ref 0.0520
_reflns_number_gt 3360
_reflns_number_total 3496
_reflns_threshold_expression I>2\s(I)
_cod_data_source_file fi2090.cif
_cod_data_source_block I
_cod_original_sg_symbol_H-M 'P 21/n'
_cod_database_code 2224197
_cod_database_fobs_code 2224197

loop_
_symmetry_equiv_pos_as_xyz
'x, y, z'
'-x+1/2, y+1/2, -z+1/2'
'-x, -y, -z'
'x-1/2, -y-1/2, z-1/2'

loop_
_atom_site_type_symbol
_atom_site_label
_atom_site_fract_x
_atom_site_fract_y
_atom_site_fract_z
_atom_site_U_iso_or_equiv
_atom_site_adp_type
_atom_site_calc_flag
_atom_site_refinement_flags
_atom_site_occupancy
_atom_site_disorder_assembly
_atom_site_disorder_group
W W1 0.168190(12) 0.117132(8) 0.917586(11) 0.00604(6) Uani d . 1 . .
Rb Rb1 0.31202(3) 0.30953(2) 0.65221(3) 0.01095(8) Uani d . 1 . .
Rb Rb2 0.50882(3) 0.01145(2) 0.79641(3) 0.01149(8) Uani d . 1 . .
Rb Rb3 0.19055(3) 0.01388(2) 0.51347(3) 0.01057(8) Uani d . 1 . .
Rb Rb4 -0.23085(3) 0.22589(2) 0.74755(3) 0.01173(8) Uani d . 1 . .
S S1 -0.07712(8) -0.01972(5) 0.80402(7) 0.00671(15) Uani d . 1 . .
S S2 0.46037(8) 0.22894(6) 0.97953(7) 0.00823(15) Uani d . 1 . .
S S3 0.03580(8) 0.34141(5) 0.94629(7) 0.00726(15) Uani d . 1 . .
O O1 0.2116(3) 0.13695(17) 0.7656(2) 0.0126(5) Uani d . 1 . .
O O2 0.2550(3) 0.01169(17) 0.9456(2) 0.0134(5) Uani d . 1 . .
O O3 0.3015(2) 0.20560(17) 0.9939(2) 0.0105(5) Uani d . 1 . .
O O4 -0.0203(2) 0.06004(16) 0.8874(2) 0.0095(4) Uani d . 1 . .
O O5 0.0314(2) 0.23235(16) 0.9395(2) 0.0113(5) Uani d . 1 . .
O O6 0.0953(2) 0.10525(15) 1.1153(2) 0.0086(4) Uani d . 1 . .
O O7 0.1394(3) 0.37617(16) 0.8585(2) 0.0123(5) Uani d . 1 . .
O O8 0.4896(3) 0.22782(18) 0.8473(2) 0.0146(5) Uani d . 1 . .
O O9 0.5342(3) 0.1533(2) 1.0446(3) 0.0221(6) Uani d . 1 . .
O O10 -0.1042(3) 0.37142(17) 0.9097(2) 0.0143(5) Uani d . 1 . .
O O11 0.0230(3) -0.04158(17) 0.7090(2) 0.0118(5) Uani d . 1 . .
O O12 0.4761(3) 0.32204(18) 1.0374(2) 0.0160(5) Uani d . 1 . .
O O13 0.0695(3) 0.36869(18) 1.0740(2) 0.0168(5) Uani d . 1 . .
O O14 -0.2088(3) 0.01462(17) 0.7559(2) 0.0121(5) Uani d . 1 . .

loop_
_atom_site_aniso_label
_atom_site_aniso_U_11
_atom_site_aniso_U_22
_atom_site_aniso_U_33
_atom_site_aniso_U_12
_atom_site_aniso_U_13
_atom_site_aniso_U_23
W1 0.00608(8) 0.00633(8) 0.00575(8) -0.00051(4) 0.00225(5) -0.00028(4)
Rb1 0.01021(15) 0.01196(15) 0.01072(15) -0.00113(11) 0.00177(11) 0.00109(11)
Rb2 0.01089(16) 0.01125(15) 0.01242(16) -0.00146(11) 0.00470(11) -0.00220(11)
Rb3 0.01010(15) 0.01395(15) 0.00769(15) -0.00045(11) 0.00251(11) 0.00227(10)
Rb4 0.01259(16) 0.01381(15) 0.00883(15) -0.00152(12) 0.00221(11) -0.00042(11)
S1 0.0069(3) 0.0080(3) 0.0052(3) -0.0015(3) 0.0008(3) 0.0002(3)
S2 0.0065(3) 0.0102(4) 0.0080(4) -0.0011(3) 0.0004(3) 0.0005(3)
S3 0.0086(4) 0.0070(3) 0.0062(3) 0.0008(3) 0.0016(3) -0.0007(3)
O1 0.0157(12) 0.0143(11) 0.0077(11) -0.0046(10) 0.0025(9) -0.0001(9)
O2 0.0144(12) 0.0098(11) 0.0161(12) 0.0047(9) 0.0057(9) 0.0011(9)
O3 0.0071(11) 0.0141(11) 0.0104(11) -0.0017(9) 0.0015(8) -0.0033(9)
O4 0.0099(11) 0.0093(10) 0.0094(11) -0.0024(9) 0.0007(8) -0.0019(8)
O5 0.0088(11) 0.0081(10) 0.0170(12) 0.0002(9) 0.0006(9) 0.0009(9)
O6 0.0110(11) 0.0068(10) 0.0080(11) -0.0025(8) 0.0025(9) 0.0006(8)
O7 0.0123(12) 0.0127(12) 0.0120(12) -0.0024(9) 0.0043(9) 0.0030(8)
O8 0.0156(12) 0.0178(12) 0.0105(12) -0.0028(10) 0.0057(9) -0.0012(9)
O9 0.0171(13) 0.0202(14) 0.0288(15) 0.0015(11) -0.0074(11) 0.0102(11)
O10 0.0099(12) 0.0123(11) 0.0207(14) 0.0039(9) 0.0018(10) -0.0009(9)
O11 0.0142(12) 0.0130(11) 0.0084(11) -0.0017(9) 0.0049(8) -0.0008(9)
O12 0.0153(12) 0.0157(12) 0.0170(13) -0.0054(10) 0.0020(10) -0.0047(10)
O13 0.0250(15) 0.0173(12) 0.0079(12) 0.0004(11) -0.0014(10) -0.0039(9)
O14 0.0110(12) 0.0151(12) 0.0102(11) 0.0011(9) -0.0017(9) 0.0014(9)

loop_
_atom_type_symbol
_atom_type_description
_atom_type_scat_dispersion_real
_atom_type_scat_dispersion_imag
_atom_type_scat_source
O O 0.0106 0.0060 'International Tables Vol C Tables 4.2.6.8 and 6.1.1.4'
S S 0.1246 0.1234 'International Tables Vol C Tables 4.2.6.8 and 6.1.1.4'
Rb Rb -0.9393 2.9676 'International Tables Vol C Tables 4.2.6.8 and 6.1.1.4'
W W -0.8490 6.8722 'International Tables Vol C Tables 4.2.6.8 and 6.1.1.4'

loop_
_geom_angle_atom_site_label_1
_geom_angle_atom_site_label_2
_geom_angle_atom_site_label_3
_geom_angle_site_symmetry_1
_geom_angle_site_symmetry_3
_geom_angle
_geom_angle_publ_flag
O1 W1 O2 . . 100.59(12) no
O1 W1 O3 . . 97.67(11) no
O2 W1 O3 . . 98.71(11) no
O1 W1 O4 . . 97.90(10) no
O2 W1 O4 . . 97.20(11) no
O3 W1 O4 . . 155.24(9) no
O1 W1 O5 . . 98.15(11) no
O2 W1 O5 . . 160.75(11) no
O3 W1 O5 . . 83.02(9) no
O4 W1 O5 . . 75.81(9) no
O1 W1 O6 . . 173.62(10) no
O2 W1 O6 . . 85.75(10) no
O3 W1 O6 . . 81.90(9) no
O4 W1 O6 . . 80.50(9) no
O5 W1 O6 . . 75.48(9) no
O1 Rb1 O8 . . 64.22(7) no
O1 Rb1 O7 . . 75.57(7) no
O8 Rb1 O7 . . 84.99(7) no
O1 Rb1 O9 . 4_565 90.40(8) no
O8 Rb1 O9 . 4_565 150.64(8) no
O7 Rb1 O9 . 4_565 73.96(7) no
O1 Rb1 O6 . 4_665 134.22(7) no
O8 Rb1 O6 . 4_665 73.97(7) no
O7 Rb1 O6 . 4_665 119.62(6) no
O9 Rb1 O6 4_565 4_665 134.35(7) no
O1 Rb1 O11 . 2_556 123.25(6) no
O8 Rb1 O11 . 2_556 67.10(7) no
O7 Rb1 O11 . 2_556 72.87(7) no
O9 Rb1 O11 4_565 2_556 123.13(7) no
O6 Rb1 O11 4_665 2_556 46.76(6) no
O1 Rb1 O2 . 2_556 147.59(7) no
O8 Rb1 O2 . 2_556 136.20(7) no
O7 Rb1 O2 . 2_556 81.33(6) no
O9 Rb1 O2 4_565 2_556 61.21(7) no
O6 Rb1 O2 4_665 2_556 77.25(6) no
O11 Rb1 O2 2_556 2_556 69.12(6) no
O1 Rb1 O5 . 4_665 112.24(7) no
O8 Rb1 O5 . 4_665 93.25(6) no
O7 Rb1 O5 . 4_665 170.30(6) no
O9 Rb1 O5 4_565 4_665 110.80(7) no
O6 Rb1 O5 4_665 4_665 50.90(6) no
O11 Rb1 O5 2_556 4_665 97.65(6) no
O2 Rb1 O5 2_556 4_665 93.51(6) no
O14 Rb2 O7 1_655 2_546 113.73(7) no
O14 Rb2 O9 1_655 3_657 104.59(7) no
O7 Rb2 O9 2_546 3_657 75.43(7) no
O14 Rb2 O2 1_655 . 155.92(7) no
O7 Rb2 O2 2_546 . 84.64(7) no
O9 Rb2 O2 3_657 . 63.56(7) no
O14 Rb2 O13 1_655 4_665 70.38(7) no
O7 Rb2 O13 2_546 4_665 90.22(7) no
O9 Rb2 O13 3_657 4_665 161.61(8) no
O2 Rb2 O13 . 4_665 127.42(7) no
O14 Rb2 O8 1_655 . 94.19(7) no
O7 Rb2 O8 2_546 . 135.64(7) no
O9 Rb2 O8 3_657 . 131.74(8) no
O2 Rb2 O8 . . 81.38(7) no
O13 Rb2 O8 4_665 . 66.65(7) no
O14 Rb2 O10 1_655 2_546 66.37(7) no
O7 Rb2 O10 2_546 2_546 47.37(7) no
O9 Rb2 O10 3_657 2_546 88.01(8) no
O2 Rb2 O10 . 2_546 130.12(7) no
O13 Rb2 O10 4_665 2_546 73.72(7) no
O8 Rb2 O10 . 2_546 139.93(7) no
O14 Rb2 O9 1_655 . 92.92(7) no
O7 Rb2 O9 2_546 . 152.12(7) no
O9 Rb2 O9 3_657 . 90.56(7) no
O2 Rb2 O9 . . 67.50(7) no
O13 Rb2 O9 4_665 . 107.16(7) no
O8 Rb2 O9 . . 43.73(6) no
O10 Rb2 O9 2_546 . 158.07(7) no
O14 Rb2 O1 1_655 . 144.45(6) no
O7 Rb2 O1 2_546 . 82.45(6) no
O9 Rb2 O1 3_657 . 110.23(7) no
O2 Rb2 O1 . . 48.93(6) no
O13 Rb2 O1 4_665 . 78.50(7) no
O8 Rb2 O1 . . 56.93(6) no
O10 Rb2 O1 2_546 . 120.93(6) no
O9 Rb2 O1 . . 79.98(6) no
O11 Rb3 O10 . 4_665 152.16(7) no
O11 Rb3 O7 . 2_546 77.41(7) no
O10 Rb3 O7 4_665 2_546 100.02(7) no
O11 Rb3 O14 . 3_556 138.78(7) no
O10 Rb3 O14 4_665 3_556 68.51(7) no
O7 Rb3 O14 2_546 3_556 110.14(7) no
O11 Rb3 O12 . 4_565 75.60(7) no
O10 Rb3 O12 4_665 4_565 94.76(7) no
O7 Rb3 O12 2_546 4_565 146.54(7) no
O14 Rb3 O12 3_556 4_565 103.19(7) no
O11 Rb3 O11 . 3_556 103.26(6) no
O10 Rb3 O11 4_665 3_556 94.90(7) no
O7 Rb3 O11 2_546 3_556 143.97(6) no
O14 Rb3 O11 3_556 3_556 46.63(6) no
O12 Rb3 O11 4_565 3_556 62.82(6) no
O11 Rb3 O12 . 2_546 66.26(7) no
O10 Rb3 O12 4_665 2_546 141.04(7) no
O7 Rb3 O12 2_546 2_546 78.58(6) no
O14 Rb3 O12 3_556 2_546 75.47(7) no
O12 Rb3 O12 4_565 2_546 107.66(6) no
O11 Rb3 O12 3_556 2_546 69.40(6) no
O11 Rb3 O1 . . 62.79(7) no
O10 Rb3 O1 4_665 . 89.42(7) no
O7 Rb3 O1 2_546 . 85.54(6) no
O14 Rb3 O1 3_556 . 154.44(7) no
O12 Rb3 O1 4_565 . 64.64(6) no
O11 Rb3 O1 3_556 . 127.46(6) no
O12 Rb3 O1 2_546 . 128.76(6) no
O11 Rb3 O13 . 2_546 117.97(7) no
O10 Rb3 O13 4_665 2_546 74.48(7) no
O7 Rb3 O13 2_546 2_546 46.39(7) no
O14 Rb3 O13 3_556 2_546 64.96(6) no
O12 Rb3 O13 4_565 2_546 166.10(7) no
O11 Rb3 O13 3_556 2_546 108.61(6) no
O12 Rb3 O13 2_546 2_546 77.31(7) no
O1 Rb3 O13 . 2_546 122.86(6) no
O8 Rb4 O3 1_455 4_565 116.73(7) no
O8 Rb4 O10 1_455 . 98.95(7) no
O3 Rb4 O10 4_565 . 106.38(7) no
O8 Rb4 O14 1_455 . 93.69(7) no
O3 Rb4 O14 4_565 . 110.37(7) no
O10 Rb4 O14 . . 130.00(7) no
O8 Rb4 O13 1_455 4_565 68.94(7) no
O3 Rb4 O13 4_565 4_565 68.39(7) no
O10 Rb4 O13 . 4_565 160.41(7) no
O14 Rb4 O13 . 4_565 67.81(7) no
O8 Rb4 O12 1_455 4_565 150.99(7) no
O3 Rb4 O12 4_565 4_565 46.59(6) no
O10 Rb4 O12 . 4_565 108.45(7) no
O14 Rb4 O12 . 4_565 76.14(7) no
O13 Rb4 O12 4_565 4_565 82.09(7) no
O8 Rb4 O6 1_455 4_565 71.11(7) no
O3 Rb4 O6 4_565 4_565 53.40(6) no
O10 Rb4 O6 . 4_565 88.10(6) no
O14 Rb4 O6 . 4_565 141.38(6) no
O13 Rb4 O6 4_565 4_565 73.59(6) no
O12 Rb4 O6 4_565 4_565 99.87(6) no
O8 Rb4 O5 1_455 . 118.84(7) no
O3 Rb4 O5 4_565 . 119.85(6) no
O10 Rb4 O5 . . 44.51(6) no
O14 Rb4 O5 . . 87.33(6) no
O13 Rb4 O5 4_565 . 154.80(6) no
O12 Rb4 O5 4_565 . 88.19(6) no
O6 Rb4 O5 4_565 . 131.24(6) no
O8 Rb4 O4 1_455 . 113.04(6) no
O3 Rb4 O4 4_565 . 124.58(6) no
O10 Rb4 O4 . . 88.06(6) no
O14 Rb4 O4 . . 43.02(6) no
O13 Rb4 O4 4_565 . 110.63(6) no
O12 Rb4 O4 4_565 . 77.99(6) no
O6 Rb4 O4 4_565 . 174.76(6) no
O5 Rb4 O4 . . 44.32(5) no
O11 S1 O14 . . 113.92(14) no
O11 S1 O6 . 3_557 108.97(14) no
O14 S1 O6 . 3_557 111.57(14) no
O11 S1 O4 . . 109.38(14) no
O14 S1 O4 . . 106.03(14) no
O6 S1 O4 3_557 . 106.66(13) no
O12 S2 O9 . . 113.40(16) no
O12 S2 O8 . . 114.19(15) no
O9 S2 O8 . . 111.50(16) no
O12 S2 O3 . . 104.03(14) no
O9 S2 O3 . . 105.97(15) no
O8 S2 O3 . . 106.88(13) no
O13 S3 O7 . . 111.90(16) no
O13 S3 O10 . . 112.06(16) no
O7 S3 O10 . . 111.32(15) no
O13 S3 O5 . . 108.18(14) no
O7 S3 O5 . . 108.64(14) no
O10 S3 O5 . . 104.36(14) no
S2 O3 W1 . . 136.45(14) no
S1 O4 W1 . . 134.71(14) no
S3 O5 W1 . . 139.07(14) no
S1 O6 W1 3_557 . 130.47(13) no

loop_
_geom_bond_atom_site_label_1
_geom_bond_atom_site_label_2
_geom_bond_site_symmetry_2
_geom_bond_distance
_geom_bond_publ_flag
W1 O1 . 1.716(2) yes
W1 O2 . 1.721(2) yes
W1 O3 . 1.960(2) yes
W1 O4 . 2.009(2) yes
W1 O5 . 2.097(2) yes
W1 O6 . 2.254(2) yes
Rb1 O1 . 2.877(2) yes
Rb1 O8 . 2.931(2) yes
Rb1 O7 . 2.939(3) yes
Rb1 O9 4_565 2.955(3) yes
Rb1 O6 4_665 3.009(2) yes
Rb1 O11 2_556 3.010(2) yes
Rb1 O2 2_556 3.084(2) yes
Rb1 O5 4_665 3.185(2) yes
Rb2 O14 1_655 2.761(3) yes
Rb2 O7 2_546 2.893(2) yes
Rb2 O9 3_657 2.903(3) yes
Rb2 O2 . 2.939(3) yes
Rb2 O13 4_665 2.986(2) yes
Rb2 O8 . 3.082(3) yes
Rb2 O10 2_546 3.106(3) yes
Rb2 O9 . 3.337(3) yes
Rb2 O1 . 3.374(3) yes
Rb3 O11 . 2.776(2) yes
Rb3 O10 4_665 2.788(3) yes
Rb3 O7 2_546 2.874(2) yes
Rb3 O14 3_556 2.935(2) yes
Rb3 O12 4_565 3.101(2) yes
Rb3 O11 3_556 3.170(2) yes
Rb3 O12 2_546 3.173(3) yes
Rb3 O1 . 3.220(2) yes
Rb3 O13 2_546 3.225(3) yes
Rb4 O8 1_455 2.910(3) yes
Rb4 O3 4_565 2.914(2) yes
Rb4 O10 . 2.941(3) yes
Rb4 O14 . 2.964(2) yes
Rb4 O13 4_565 2.981(3) yes
Rb4 O12 4_565 3.103(3) yes
Rb4 O6 4_565 3.221(2) yes
Rb4 O5 . 3.253(2) yes
Rb4 O4 . 3.423(2) yes
S1 O11 . 1.445(2) yes
S1 O14 . 1.449(2) yes
S1 O6 3_557 1.490(2) yes
S1 O4 . 1.531(2) yes
S2 O12 . 1.451(3) yes
S2 O9 . 1.452(3) yes
S2 O8 . 1.454(3) yes
S2 O3 . 1.575(2) yes
S3 O13 . 1.461(2) yes
S3 O7 . 1.464(3) yes
S3 O10 . 1.464(3) yes
S3 O5 . 1.528(2) yes
